data_2016864
loop_
_publ_author_name
'B\"ohme, Uwe'
'G\"unther, Betty'
'Schwarzer, Anke'

_publ_section_title
;
 Formation of a silicon-containing macrocycle with a pyridoxalimine
 Schiff base ligand
;
_journal_coeditor_code GA3110
_journal_issue 12
_journal_name_full 'Acta Crystallographica Section C'
_journal_page_first o630
_journal_page_last o632
_journal_paper_doi 10.1107/S0108270108036238
_journal_volume 64
_journal_year 2008
_chemical_formula_iupac 'C52 H44 N4 O6 Si2 , 4C H Cl3'
_chemical_formula_moiety 'C52 H44 N4 O6 Si2 , 4(C H Cl3)'
_chemical_formula_sum 'C56 H48 Cl12 N4 O6 Si2'
_chemical_formula_weight 1354.56
_chemical_name_common
;
<i>cyclo</i>-bis{5-(oxymethyl)-4-{(<i>E</i>)-[(2-oxyphenyl)imino]methyl}-
2-methylpyridin-3-ol}diphenylsilane} chloroform tetrasolvate
;
_chemical_name_systematic
;
9,27-dimethyl-3,3,21,21-tetraphenyl-2,4,20,22-tetraoxa-8,13,26,31-tetraaza-
3,21-disilapentacyclo[30.4.0.0^6,11^.0^14,19^.0^24,29^]hexatrideca-
1(32),6,8,10,12,14,16,18,24,26,28,30,33,35-tetradecaene-10,28-diol
chloroform tetrasolvate
;
_space_group_IT_number 2
_symmetry_cell_setting triclinic
_symmetry_space_group_name_Hall '-P 1'
_symmetry_space_group_name_H-M 'P -1'
_atom_sites_solution_hydrogens geom
_atom_sites_solution_primary direct
_atom_sites_solution_secondary difmap
_audit_creation_method SHELXL97
_cell_angle_alpha 102.853(2)
_cell_angle_beta 101.8990(10)
_cell_angle_gamma 98.7330(10)
_cell_formula_units_Z 1
_cell_length_a 9.8831(3)
_cell_length_b 11.2094(3)
_cell_length_c 14.7584(4)
_cell_measurement_reflns_used 8116
_cell_measurement_temperature 153(2)
_cell_measurement_theta_max 30.53
_cell_measurement_theta_min 2.15
_cell_volume 1525.91(8)
_computing_cell_refinement 'SMART (Bruker, 2004)'
_computing_data_collection 'SMART (Bruker, 2004)'
_computing_data_reduction 'SAINT (Bruker, 2004)'
_computing_molecular_graphics 'ORTEP3 (Farrugia, 1997)'
_computing_publication_material 'SHELXL97 (Sheldrick, 2008)'
_computing_structure_refinement 'SHELXL97 (Sheldrick, 2008)'
_computing_structure_solution 'SHELXS97 (Sheldrick, 2008)'
_diffrn_ambient_temperature 153(2)
_diffrn_measured_fraction_theta_full 0.972
_diffrn_measured_fraction_theta_max 0.972
_diffrn_measurement_device_type 'Bruker SMART CCD area-detector'
_diffrn_measurement_method '\f and \w'
_diffrn_radiation_monochromator graphite
_diffrn_radiation_source 'sealed tube'
_diffrn_radiation_type MoK\a
_diffrn_radiation_wavelength 0.71073
_diffrn_reflns_av_R_equivalents 0.0191
_diffrn_reflns_av_sigmaI/netI 0.0286
_diffrn_reflns_limit_h_max 12
_diffrn_reflns_limit_h_min -12
_diffrn_reflns_limit_k_max 12
_diffrn_reflns_limit_k_min -13
_diffrn_reflns_limit_l_max 18
_diffrn_reflns_limit_l_min -18
_diffrn_reflns_number 14146
_diffrn_reflns_theta_full 27.00
_diffrn_reflns_theta_max 27.00
_diffrn_reflns_theta_min 2.07
_exptl_absorpt_coefficient_mu 0.636
_exptl_absorpt_correction_T_max 0.8728
_exptl_absorpt_correction_T_min 0.8176
_exptl_absorpt_correction_type multi-scan
_exptl_absorpt_process_details '(SADABS; Sheldrick, 1996)'
_exptl_crystal_colour orange
_exptl_crystal_density_diffrn 1.474
_exptl_crystal_density_method 'not measured'
_exptl_crystal_description prism
_exptl_crystal_F_000 692
_exptl_crystal_size_max 0.33
_exptl_crystal_size_mid 0.30
_exptl_crystal_size_min 0.22
_refine_diff_density_max 0.616
_refine_diff_density_min -0.440
_refine_ls_extinction_method none
_refine_ls_goodness_of_fit_ref 1.070
_refine_ls_hydrogen_treatment constr
_refine_ls_matrix_type full
_refine_ls_number_parameters 391
_refine_ls_number_reflns 6493
_refine_ls_number_restraints 126
_refine_ls_restrained_S_all 1.349
_refine_ls_R_factor_all 0.0581
_refine_ls_R_factor_gt 0.0430
_refine_ls_shift/su_max 0.001
_refine_ls_shift/su_mean 0.000
_refine_ls_structure_factor_coef Fsqd
_refine_ls_weighting_details 'calc w=1/[\s^2^(Fo^2^)+(0.0480P)^2^+1.0265P] where P=(Fo^2^+2Fc^2^)/3'
_refine_ls_weighting_scheme calc
_refine_ls_wR_factor_gt 0.1068
_refine_ls_wR_factor_ref 0.1139
_reflns_number_gt 5116
_reflns_number_total 6493
_reflns_threshold_expression I>2\s(I)
_cod_data_source_file ga3110.cif
_cod_data_source_block III
_cod_database_code 2016864
_cod_database_fobs_code 2016864

loop_
_symmetry_equiv_pos_as_xyz
'x, y, z'
'-x, -y, -z'

loop_
_atom_site_type_symbol
_atom_site_label
_atom_site_fract_x
_atom_site_fract_y
_atom_site_fract_z
_atom_site_U_iso_or_equiv
_atom_site_adp_type
_atom_site_calc_flag
_atom_site_refinement_flags
_atom_site_occupancy
_atom_site_disorder_assembly
_atom_site_disorder_group
Si Si1 0.40784(8) 0.74702(7) 0.22233(5) 0.02333(17) Uani d . 1 . .
O O1 0.7646(2) 0.54183(18) 0.18553(13) 0.0302(4) Uani d . 1 . .
H H1 0.7257 0.5863 0.1537 0.045 Uiso calc R 1 . .
O O2 0.75599(19) 0.24697(16) -0.17905(13) 0.0254(4) Uani d . 1 . .
O O3 0.49024(19) 0.69992(17) 0.13786(13) 0.0260(4) Uani d . 1 . .
N N1 0.9600(3) 0.3049(2) 0.12183(17) 0.0306(5) Uani d . 1 . .
N N2 0.6701(2) 0.61316(19) 0.03971(15) 0.0230(4) Uani d . 1 . .
C C1 0.8957(3) 0.3828(3) 0.17146(19) 0.0292(6) Uani d . 1 . .
C C2 0.8220(3) 0.4631(2) 0.12955(18) 0.0244(5) Uani d . 1 . .
C C3 0.8101(3) 0.4583(2) 0.03194(18) 0.0221(5) Uani d . 1 . .
C C4 0.8774(3) 0.3740(2) -0.01919(18) 0.0233(5) Uani d . 1 . .
C C5 0.9512(3) 0.3025(2) 0.0296(2) 0.0279(6) Uani d . 1 . .
H H5 0.9991 0.2479 -0.0046 0.033 Uiso calc R 1 . .
C C6 0.9035(4) 0.3833(3) 0.2737(2) 0.0458(8) Uani d . 1 . .
H H6A 0.9479 0.3153 0.2887 0.069 Uiso calc R 1 . .
H H6B 0.8078 0.3715 0.2837 0.069 Uiso calc R 1 . .
H H6C 0.9597 0.4635 0.3158 0.069 Uiso calc R 1 . .
C C7 0.7281(3) 0.5382(2) -0.01164(18) 0.0227(5) Uani d . 1 . .
H H7 0.7177 0.5347 -0.0777 0.027 Uiso calc R 1 . .
C C8 0.8687(3) 0.3516(2) -0.12524(19) 0.0256(5) Uani d . 1 . .
H H8A 0.8517 0.4273 -0.1459 0.031 Uiso calc R 1 . .
H H8B 0.9595 0.3345 -0.1378 0.031 Uiso calc R 1 . .
C C9 0.5879(3) 0.6924(2) 0.00303(18) 0.0230(5) Uani d . 1 . .
C C10 0.4977(3) 0.7404(2) 0.05728(18) 0.0225(5) Uani d . 1 . .
C C11 0.4162(3) 0.8214(2) 0.0269(2) 0.0273(6) Uani d . 1 . .
H H11 0.3564 0.8548 0.0641 0.033 Uiso calc R 1 . .
C C12 0.4223(3) 0.8534(2) -0.0580(2) 0.0300(6) Uani d . 1 . .
H H12 0.3648 0.9073 -0.0794 0.036 Uiso calc R 1 . .
C C13 0.5112(3) 0.8077(3) -0.1116(2) 0.0325(6) Uani d . 1 . .
H H13 0.5151 0.8301 -0.1695 0.039 Uiso calc R 1 . .
C C14 0.5947(3) 0.7289(3) -0.0806(2) 0.0289(6) Uani d . 1 . .
H H14 0.6576 0.6993 -0.1168 0.035 Uiso calc R 1 . .
C C15 0.4068(3) 0.6253(2) 0.28974(19) 0.0272(6) Uani d . 1 . .
C C16 0.4871(3) 0.5331(3) 0.2805(2) 0.0355(7) Uani d . 1 . .
H H16 0.5501 0.5331 0.2398 0.043 Uiso calc R 1 . .
C C17 0.4764(4) 0.4414(3) 0.3299(2) 0.0456(8) Uani d . 1 . .
H H17 0.5321 0.3795 0.3230 0.055 Uiso calc R 1 . .
C C18 0.3851(4) 0.4399(3) 0.3890(2) 0.0464(8) Uani d . 1 . .
H H18 0.3772 0.3768 0.4223 0.056 Uiso calc R 1 . .
C C19 0.3055(4) 0.5306(4) 0.3995(2) 0.0485(8) Uani d . 1 . .
H H19 0.2429 0.5304 0.4405 0.058 Uiso calc R 1 . .
C C20 0.3164(4) 0.6220(3) 0.3505(2) 0.0407(7) Uani d . 1 . .
H H20 0.2610 0.6840 0.3585 0.049 Uiso calc R 1 . .
C C21 0.4954(3) 0.9093(2) 0.29126(19) 0.0263(5) Uani d . 1 . .
C C22 0.6293(4) 0.9606(3) 0.2866(2) 0.0445(8) Uani d . 1 . .
H H22 0.6755 0.9125 0.2459 0.053 Uiso calc R 1 . .
C C23 0.6980(4) 1.0810(3) 0.3400(3) 0.0525(9) Uani d . 1 . .
H H23 0.7901 1.1144 0.3358 0.063 Uiso calc R 1 . .
C C24 0.6330(4) 1.1509(3) 0.3983(3) 0.0466(8) Uani d U 1 . .
H H24 0.6799 1.2330 0.4353 0.056 Uiso calc R 1 . .
C C25 0.5015(4) 1.1036(4) 0.4034(3) 0.0670(12) Uani d U 1 . .
H H25 0.4562 1.1531 0.4438 0.080 Uiso calc R 1 . .
C C26 0.4319(4) 0.9835(3) 0.3503(3) 0.0551(10) Uani d U 1 . .
H H26 0.3393 0.9519 0.3547 0.066 Uiso calc R 1 . .
C C27 1.0270(3) 0.0594(3) 0.1747(2) 0.0359(7) Uani d . 1 . .
H H27 0.9915 0.1322 0.1572 0.043 Uiso calc R 1 . .
Cl Cl1 0.88490(10) -0.07058(9) 0.13523(7) 0.0545(2) Uani d U 1 . .
Cl Cl2 1.16119(9) 0.03107(9) 0.11692(7) 0.0524(2) Uani d U 1 . .
Cl Cl3 1.09058(11) 0.09797(9) 0.30019(6) 0.0538(2) Uani d U 1 . .
C C28 0.8845(4) 0.7219(3) 0.4064(2) 0.0460(8) Uani d U 1 . .
H H28 0.8334 0.6530 0.3480 0.055 Uiso calc R 1 A 1
Cl Cl4A 0.7605(3) 0.7944(4) 0.45433(12) 0.0590(7) Uani d PU 0.739(11) B 1
Cl Cl5A 0.9835(4) 0.6569(2) 0.49168(15) 0.0449(5) Uani d PU 0.739(11) B 1
Cl Cl6A 1.0098(4) 0.8238(4) 0.3757(3) 0.0964(10) Uani d PU 0.739(11) B 1
Cl Cl4B 0.7961(10) 0.8394(9) 0.4523(5) 0.0694(18) Uani d PU 0.261(11) B 2
Cl Cl5B 0.9414(9) 0.6478(7) 0.4918(5) 0.0435(14) Uani d PU 0.261(11) B 2
Cl Cl6B 0.9858(8) 0.8023(7) 0.3529(5) 0.0538(17) Uani d PU 0.261(11) B 2

loop_
_atom_site_aniso_label
_atom_site_aniso_U_11
_atom_site_aniso_U_22
_atom_site_aniso_U_33
_atom_site_aniso_U_12
_atom_site_aniso_U_13
_atom_site_aniso_U_23
Si1 0.0247(4) 0.0214(4) 0.0237(4) 0.0059(3) 0.0060(3) 0.0049(3)
O1 0.0381(11) 0.0319(11) 0.0235(9) 0.0173(9) 0.0085(8) 0.0058(8)
O2 0.0240(9) 0.0231(9) 0.0259(9) 0.0045(7) 0.0041(7) 0.0022(7)
O3 0.0314(10) 0.0244(9) 0.0265(10) 0.0101(8) 0.0101(8) 0.0098(7)
N1 0.0340(13) 0.0253(12) 0.0312(12) 0.0108(10) 0.0033(10) 0.0060(9)
N2 0.0221(11) 0.0207(10) 0.0257(11) 0.0051(8) 0.0043(9) 0.0059(8)
C1 0.0331(15) 0.0263(14) 0.0258(13) 0.0082(11) 0.0016(11) 0.0055(11)
C2 0.0247(13) 0.0212(12) 0.0240(13) 0.0028(10) 0.0034(10) 0.0029(10)
C3 0.0199(12) 0.0183(12) 0.0249(13) 0.0013(9) 0.0031(10) 0.0032(10)
C4 0.0212(12) 0.0205(12) 0.0251(13) 0.0010(10) 0.0049(10) 0.0027(10)
C5 0.0276(14) 0.0213(13) 0.0324(14) 0.0065(10) 0.0064(11) 0.0026(11)
C6 0.069(2) 0.048(2) 0.0267(15) 0.0298(17) 0.0080(15) 0.0130(14)
C7 0.0224(13) 0.0203(12) 0.0229(12) 0.0016(10) 0.0031(10) 0.0049(10)
C8 0.0243(13) 0.0231(13) 0.0277(13) 0.0040(10) 0.0068(10) 0.0032(10)
C9 0.0229(13) 0.0181(12) 0.0250(13) 0.0029(9) 0.0014(10) 0.0049(10)
C10 0.0229(13) 0.0181(12) 0.0238(12) 0.0009(9) 0.0041(10) 0.0038(9)
C11 0.0260(14) 0.0220(13) 0.0346(15) 0.0058(10) 0.0076(11) 0.0083(11)
C12 0.0302(15) 0.0222(13) 0.0376(15) 0.0067(11) 0.0029(12) 0.0119(11)
C13 0.0404(17) 0.0306(15) 0.0286(14) 0.0067(12) 0.0074(12) 0.0136(12)
C14 0.0337(15) 0.0283(14) 0.0278(14) 0.0088(11) 0.0110(11) 0.0086(11)
C15 0.0277(14) 0.0264(14) 0.0247(13) 0.0030(11) 0.0032(11) 0.0059(10)
C16 0.0398(17) 0.0360(16) 0.0366(16) 0.0130(13) 0.0130(13) 0.0148(13)
C17 0.062(2) 0.0389(18) 0.0443(19) 0.0213(16) 0.0134(16) 0.0198(15)
C18 0.066(2) 0.0386(18) 0.0364(17) 0.0049(16) 0.0103(16) 0.0189(14)
C19 0.056(2) 0.057(2) 0.0415(19) 0.0114(17) 0.0238(16) 0.0223(16)
C20 0.0487(19) 0.0459(19) 0.0376(17) 0.0195(15) 0.0198(15) 0.0167(14)
C21 0.0271(14) 0.0249(13) 0.0260(13) 0.0073(11) 0.0030(11) 0.0067(10)
C22 0.0408(18) 0.0389(17) 0.0490(19) -0.0013(14) 0.0213(15) -0.0011(15)
C23 0.042(2) 0.0424(19) 0.061(2) -0.0114(15) 0.0145(17) 0.0021(17)
C24 0.050(2) 0.0270(16) 0.050(2) -0.0013(14) 0.0017(16) 0.0006(14)
C25 0.059(2) 0.0407(19) 0.088(3) 0.0083(17) 0.031(2) -0.0194(19)
C26 0.0391(18) 0.0397(18) 0.078(2) 0.0035(14) 0.0256(17) -0.0092(17)
C27 0.0429(17) 0.0337(16) 0.0371(16) 0.0168(13) 0.0141(13) 0.0118(13)
Cl1 0.0489(5) 0.0575(5) 0.0541(5) 0.0015(4) 0.0250(4) 0.0039(4)
Cl2 0.0475(5) 0.0516(5) 0.0648(5) 0.0118(4) 0.0289(4) 0.0137(4)
Cl3 0.0656(5) 0.0547(5) 0.0400(4) 0.0184(4) 0.0073(4) 0.0119(4)
C28 0.056(2) 0.049(2) 0.0309(16) 0.0113(16) 0.0061(15) 0.0120(14)
Cl4A 0.0505(9) 0.0732(12) 0.0538(8) 0.0194(8) 0.0102(6) 0.0158(7)
Cl5A 0.0490(10) 0.0475(8) 0.0372(7) 0.0103(7) 0.0035(7) 0.0156(5)
Cl6A 0.0993(14) 0.1004(14) 0.1016(15) -0.0004(9) 0.0286(10) 0.0619(11)
Cl4B 0.069(2) 0.069(2) 0.071(2) 0.0206(13) 0.0150(11) 0.0179(12)
Cl5B 0.0456(19) 0.0456(17) 0.0402(16) 0.0078(12) 0.0106(12) 0.0144(10)
Cl6B 0.057(2) 0.056(2) 0.0489(19) 0.0023(11) 0.0145(11) 0.0203(12)

loop_
_atom_type_symbol
_atom_type_description
_atom_type_scat_dispersion_real
_atom_type_scat_dispersion_imag
_atom_type_scat_source
C C 0.0033 0.0016 'International Tables Vol C Tables 4.2.6.8 and 6.1.1.4'
H H 0.0000 0.0000 'International Tables Vol C Tables 4.2.6.8 and 6.1.1.4'
N N 0.0061 0.0033 'International Tables Vol C Tables 4.2.6.8 and 6.1.1.4'
O O 0.0106 0.0060 'International Tables Vol C Tables 4.2.6.8 and 6.1.1.4'
Si Si 0.0817 0.0704 'International Tables Vol C Tables 4.2.6.8 and 6.1.1.4'
Cl Cl 0.1484 0.1585 'International Tables Vol C Tables 4.2.6.8 and 6.1.1.4'

loop_
_geom_angle_atom_site_label_1
_geom_angle_atom_site_label_2
_geom_angle_atom_site_label_3
_geom_angle_site_symmetry_1
_geom_angle_site_symmetry_3
_geom_angle
O2 Si1 O3 2_665 . 113.09(10)
O2 Si1 C21 2_665 . 105.25(11)
O3 Si1 C21 . . 109.07(11)
O2 Si1 C15 2_665 . 107.75(11)
O3 Si1 C15 . . 104.87(11)
C21 Si1 C15 . . 117.06(12)
C2 O1 H1 . . 109.5
C8 O2 Si1 . 2_665 126.29(16)
C10 O3 Si1 . . 129.71(16)
C1 N1 C5 . . 118.5(2)
C7 N2 C9 . . 123.4(2)
N1 C1 C2 . . 121.5(2)
N1 C1 C6 . . 118.3(2)
C2 C1 C6 . . 120.2(3)
O1 C2 C1 . . 117.7(2)
O1 C2 C3 . . 122.4(2)
C1 C2 C3 . . 119.9(2)
C2 C3 C4 . . 117.4(2)
C2 C3 C7 . . 119.3(2)
C4 C3 C7 . . 123.3(2)
C5 C4 C3 . . 118.1(2)
C5 C4 C8 . . 117.4(2)
C3 C4 C8 . . 124.5(2)
N1 C5 C4 . . 124.6(2)
N1 C5 H5 . . 117.7
C4 C5 H5 . . 117.7
C1 C6 H6A . . 109.5
C1 C6 H6B . . 109.5
H6A C6 H6B . . 109.5
C1 C6 H6C . . 109.5
H6A C6 H6C . . 109.5
H6B C6 H6C . . 109.5
N2 C7 C3 . . 119.7(2)
N2 C7 H7 . . 120.1
C3 C7 H7 . . 120.1
O2 C8 C4 . . 110.2(2)
O2 C8 H8A . . 109.6
C4 C8 H8A . . 109.6
O2 C8 H8B . . 109.6
C4 C8 H8B . . 109.6
H8A C8 H8B . . 108.1
C14 C9 C10 . . 118.7(2)
C14 C9 N2 . . 124.4(2)
C10 C9 N2 . . 116.9(2)
O3 C10 C11 . . 122.5(2)
O3 C10 C9 . . 117.4(2)
C11 C10 C9 . . 120.1(2)
C12 C11 C10 . . 119.9(3)
C12 C11 H11 . . 120.0
C10 C11 H11 . . 120.0
C13 C12 C11 . . 120.5(3)
C13 C12 H12 . . 119.7
C11 C12 H12 . . 119.7
C12 C13 C14 . . 119.7(3)
C12 C13 H13 . . 120.1
C14 C13 H13 . . 120.1
C13 C14 C9 . . 120.9(3)
C13 C14 H14 . . 119.5
C9 C14 H14 . . 119.5
C20 C15 C16 . . 117.4(3)
C20 C15 Si1 . . 118.4(2)
C16 C15 Si1 . . 124.1(2)
C17 C16 C15 . . 121.1(3)
C17 C16 H16 . . 119.5
C15 C16 H16 . . 119.5
C18 C17 C16 . . 120.2(3)
C18 C17 H17 . . 119.9
C16 C17 H17 . . 119.9
C17 C18 C19 . . 119.6(3)
C17 C18 H18 . . 120.2
C19 C18 H18 . . 120.2
C18 C19 C20 . . 120.1(3)
C18 C19 H19 . . 119.9
C20 C19 H19 . . 119.9
C19 C20 C15 . . 121.6(3)
C19 C20 H20 . . 119.2
C15 C20 H20 . . 119.2
C26 C21 C22 . . 117.1(3)
C26 C21 Si1 . . 122.0(2)
C22 C21 Si1 . . 120.9(2)
C21 C22 C23 . . 121.5(3)
C21 C22 H22 . . 119.2
C23 C22 H22 . . 119.2
C24 C23 C22 . . 119.8(3)
C24 C23 H23 . . 120.1
C22 C23 H23 . . 120.1
C25 C24 C23 . . 119.9(3)
C25 C24 H24 . . 120.0
C23 C24 H24 . . 120.0
C24 C25 C26 . . 120.8(3)
C24 C25 H25 . . 119.6
C26 C25 H25 . . 119.6
C21 C26 C25 . . 120.9(3)
C21 C26 H26 . . 119.6
C25 C26 H26 . . 119.6
Cl2 C27 Cl3 . . 111.41(17)
Cl2 C27 Cl1 . . 110.61(17)
Cl3 C27 Cl1 . . 110.63(17)
Cl2 C27 H27 . . 108.0
Cl3 C27 H27 . . 108.0
Cl1 C27 H27 . . 108.0
Cl6B C28 Cl5B . . 126.5(5)
Cl6B C28 Cl4A . . 117.4(3)
Cl5B C28 Cl4A . . 100.8(3)
Cl5B C28 Cl6A . . 118.7(4)
Cl4A C28 Cl6A . . 113.9(3)
Cl6B C28 Cl4B . . 99.4(5)
Cl5B C28 Cl4B . . 110.3(3)
Cl6A C28 Cl4B . . 95.0(4)
Cl6B C28 Cl5A . . 113.1(4)
Cl4A C28 Cl5A . . 110.5(2)
Cl6A C28 Cl5A . . 105.7(3)
Cl4B C28 Cl5A . . 116.7(3)
Cl6B C28 H28 . . 96.9
Cl5B C28 H28 . . 105.0
Cl4A C28 H28 . . 108.9
Cl6A C28 H28 . . 108.9
Cl4B C28 H28 . . 119.6
Cl5A C28 H28 . . 108.9

loop_
_geom_bond_atom_site_label_1
_geom_bond_atom_site_label_2
_geom_bond_site_symmetry_2
_geom_bond_distance
Si1 O2 2_665 1.6310(19)
Si1 O3 . 1.6591(19)
Si1 C21 . 1.852(3)
Si1 C15 . 1.859(3)
O1 C2 . 1.344(3)
O1 H1 . 0.8400
O2 C8 . 1.439(3)
O2 Si1 2_665 1.6310(19)
O3 C10 . 1.376(3)
N1 C1 . 1.334(4)
N1 C5 . 1.339(4)
N2 C7 . 1.285(3)
N2 C9 . 1.412(3)
C1 C2 . 1.408(4)
C1 C6 . 1.494(4)
C2 C3 . 1.409(4)
C3 C4 . 1.409(4)
C3 C7 . 1.460(3)
C4 C5 . 1.382(4)
C4 C8 . 1.511(4)
C5 H5 . 0.9500
C6 H6A . 0.9800
C6 H6B . 0.9800
C6 H6C . 0.9800
C7 H7 . 0.9500
C8 H8A . 0.9900
C8 H8B . 0.9900
C9 C14 . 1.395(4)
C9 C10 . 1.404(4)
C10 C11 . 1.388(4)
C11 C12 . 1.388(4)
C11 H11 . 0.9500
C12 C13 . 1.380(4)
C12 H12 . 0.9500
C13 C14 . 1.384(4)
C13 H13 . 0.9500
C14 H14 . 0.9500
C15 C20 . 1.392(4)
C15 C16 . 1.395(4)
C16 C17 . 1.391(4)
C16 H16 . 0.9500
C17 C18 . 1.378(5)
C17 H17 . 0.9500
C18 C19 . 1.379(5)
C18 H18 . 0.9500
C19 C20 . 1.383(5)
C19 H19 . 0.9500
C20 H20 . 0.9500
C21 C26 . 1.381(4)
C21 C22 . 1.383(4)
C22 C23 . 1.389(5)
C22 H22 . 0.9500
C23 C24 . 1.359(5)
C23 H23 . 0.9500
C24 C25 . 1.351(5)
C24 H24 . 0.9500
C25 C26 . 1.388(5)
C25 H25 . 0.9500
C26 H26 . 0.9500
C27 Cl2 . 1.749(3)
C27 Cl3 . 1.759(3)
C27 Cl1 . 1.760(3)
C27 H27 . 1.0000
C28 Cl6B . 1.676(8)
C28 Cl5B . 1.705(8)
C28 Cl4A . 1.751(4)
C28 Cl6A . 1.755(5)
C28 Cl4B . 1.776(7)
C28 Cl5A . 1.785(4)
C28 H28 . 1.0000

loop_
_geom_hbond_atom_site_label_D
_geom_hbond_atom_site_label_H
_geom_hbond_atom_site_label_A
_geom_hbond_distance_DH
_geom_hbond_distance_HA
_geom_hbond_distance_DA
_geom_hbond_angle_DHA
O1 H1 N2 0.84 1.77 2.511(3) 146.9
C27 H27 N1 1.00 2.16 3.149(4) 168.2
C28 H28 O1 1.00 2.35 3.295(4) 158.1

loop_
_geom_torsion_atom_site_label_1
_geom_torsion_atom_site_label_2
_geom_torsion_atom_site_label_3
_geom_torsion_atom_site_label_4
_geom_torsion_site_symmetry_1
_geom_torsion
O2 Si1 O3 C10 2_665 49.2(2)
C21 Si1 O3 C10 . -67.6(2)
C15 Si1 O3 C10 . 166.3(2)
C5 N1 C1 C2 . -1.1(4)
C5 N1 C1 C6 . 178.8(3)
N1 C1 C2 O1 . -177.7(2)
C6 C1 C2 O1 . 2.4(4)
N1 C1 C2 C3 . 2.7(4)
C6 C1 C2 C3 . -177.3(3)
O1 C2 C3 C4 . 178.6(2)
C1 C2 C3 C4 . -1.8(4)
O1 C2 C3 C7 . -2.3(4)
C1 C2 C3 C7 . 177.3(2)
C2 C3 C4 C5 . -0.4(3)
C7 C3 C4 C5 . -179.5(2)
C2 C3 C4 C8 . 176.4(2)
C7 C3 C4 C8 . -2.6(4)
C1 N1 C5 C4 . -1.3(4)
C3 C4 C5 N1 . 2.1(4)
C8 C4 C5 N1 . -175.0(2)
C9 N2 C7 C3 . -179.2(2)
C2 C3 C7 N2 . 1.2(4)
C4 C3 C7 N2 . -179.7(2)
Si1 O2 C8 C4 2_665 90.4(2)
C5 C4 C8 O2 . 83.2(3)
C3 C4 C8 O2 . -93.7(3)
C7 N2 C9 C14 . -21.0(4)
C7 N2 C9 C10 . 161.5(2)
Si1 O3 C10 C11 . -9.1(4)
Si1 O3 C10 C9 . 173.52(18)
C14 C9 C10 O3 . 178.2(2)
N2 C9 C10 O3 . -4.2(3)
C14 C9 C10 C11 . 0.8(4)
N2 C9 C10 C11 . 178.4(2)
O3 C10 C11 C12 . -176.3(2)
C9 C10 C11 C12 . 0.9(4)
C10 C11 C12 C13 . -1.4(4)
C11 C12 C13 C14 . 0.2(4)
C12 C13 C14 C9 . 1.6(4)
C10 C9 C14 C13 . -2.1(4)
N2 C9 C14 C13 . -179.5(2)
O2 Si1 C15 C20 2_665 -44.2(3)
O3 Si1 C15 C20 . -164.9(2)
C21 Si1 C15 C20 . 74.1(3)
O2 Si1 C15 C16 2_665 133.1(2)
O3 Si1 C15 C16 . 12.4(3)
C21 Si1 C15 C16 . -108.6(3)
C20 C15 C16 C17 . 0.3(5)
Si1 C15 C16 C17 . -177.0(3)
C15 C16 C17 C18 . 0.2(5)
C16 C17 C18 C19 . -0.6(5)
C17 C18 C19 C20 . 0.4(6)
C18 C19 C20 C15 . 0.1(6)
C16 C15 C20 C19 . -0.4(5)
Si1 C15 C20 C19 . 177.1(3)
O2 Si1 C21 C26 2_665 42.7(3)
O3 Si1 C21 C26 . 164.3(3)
C15 Si1 C21 C26 . -76.9(3)
O2 Si1 C21 C22 2_665 -138.3(3)
O3 Si1 C21 C22 . -16.6(3)
C15 Si1 C21 C22 . 102.1(3)
C26 C21 C22 C23 . 0.9(5)
Si1 C21 C22 C23 . -178.2(3)
C21 C22 C23 C24 . -0.2(6)
C22 C23 C24 C25 . -0.6(6)
C23 C24 C25 C26 . 0.5(7)
C22 C21 C26 C25 . -0.9(6)
Si1 C21 C26 C25 . 178.1(3)
C24 C25 C26 C21 . 0.2(7)
